data_7020753
loop_
_publ_author_name
'Fanjul, Tamara'
'Eastham, Graham'
'Floure, Joelle'
'Forrest, Sebastian J. K.'
'Haddow, Mairi F.'
'Hamilton, Alex'
'Pringle, Paul G.'
'Orpen, A. Guy'
'Waugh, Mark'

_publ_section_title
;
 Interplay of bite angle and cone angle effects. A comparison between
 o-C6H4(CH2PR2)(PR'2) and o-C6H4(CH2PR2)(CH2PR'2) as ligands for
 Pd-catalysed ethene hydromethoxycarbonylation.
;
_journal_issue 1
_journal_name_full 'Dalton transactions (Cambridge, England : 2003)'
_journal_page_first 100
_journal_page_last 115
_journal_paper_doi 10.1039/c2dt31913f
_journal_volume 42
_journal_year 2013
_chemical_formula_moiety 'C25 H40 Cl2 O3 P2 Pt, C H2 Cl2'
_chemical_formula_sum 'C26 H42 Cl4 O3 P2 Pt'
_chemical_formula_weight 801.43
_chemical_name_systematic
;
?
;
_space_group_IT_number 2
_symmetry_cell_setting triclinic
_symmetry_space_group_name_Hall '-P 1'
_symmetry_space_group_name_H-M 'P -1'
_atom_sites_solution_hydrogens geom
_atom_sites_solution_primary direct
_atom_sites_solution_secondary difmap
_audit_creation_method SHELXL-97
_cell_angle_alpha 85.45(3)
_cell_angle_beta 79.62(3)
_cell_angle_gamma 77.63(3)
_cell_formula_units_Z 4
_cell_length_a 12.461(3)
_cell_length_b 15.187(3)
_cell_length_c 17.334(4)
_cell_measurement_reflns_used 8278
_cell_measurement_temperature 173(2)
_cell_measurement_theta_max 27.1
_cell_measurement_theta_min 2.2
_cell_volume 3148.9(13)
_computing_cell_refinement 'Bruker SMART'
_computing_data_collection 'Bruker SMART'
_computing_data_reduction 'Bruker SHELXTL'
_computing_molecular_graphics 'Bruker SHELXTL'
_computing_publication_material 'Bruker SHELXTL'
_computing_structure_refinement 'SHELXL-97 (Sheldrick, 1997)'
_computing_structure_solution 'SHELXS-97 (Sheldrick, 1990)'
_diffrn_ambient_temperature 173(2)
_diffrn_measured_fraction_theta_full 0.994
_diffrn_measured_fraction_theta_max 0.994
_diffrn_measurement_device_type 'CCD area detector'
_diffrn_measurement_method '\w scans'
_diffrn_radiation_monochromator graphite
_diffrn_radiation_source 'fine-focus sealed tube'
_diffrn_radiation_type MoK\a
_diffrn_radiation_wavelength 0.71073
_diffrn_reflns_av_R_equivalents 0.0564
_diffrn_reflns_av_sigmaI/netI 0.0812
_diffrn_reflns_limit_h_max 16
_diffrn_reflns_limit_h_min -16
_diffrn_reflns_limit_k_max 19
_diffrn_reflns_limit_k_min -19
_diffrn_reflns_limit_l_max 22
_diffrn_reflns_limit_l_min -22
_diffrn_reflns_number 36228
_diffrn_reflns_theta_full 27.48
_diffrn_reflns_theta_max 27.48
_diffrn_reflns_theta_min 1.20
_exptl_absorpt_coefficient_mu 4.923
_exptl_absorpt_correction_T_max 0.778
_exptl_absorpt_correction_T_min 0.476
_exptl_absorpt_correction_type multi-scan
_exptl_absorpt_process_details 'SADABS (Sheldrick, 1998)'
_exptl_crystal_colour yellow
_exptl_crystal_density_diffrn 1.691
_exptl_crystal_density_method 'not measured'
_exptl_crystal_description block
_exptl_crystal_F_000 1592
_exptl_crystal_size_max 0.15
_exptl_crystal_size_mid 0.15
_exptl_crystal_size_min 0.05
_refine_diff_density_max 3.402
_refine_diff_density_min -2.557
_refine_diff_density_rms 0.185
_refine_ls_extinction_method none
_refine_ls_goodness_of_fit_ref 0.913
_refine_ls_hydrogen_treatment constr
_refine_ls_matrix_type full
_refine_ls_number_parameters 669
_refine_ls_number_reflns 14356
_refine_ls_number_restraints 0
_refine_ls_restrained_S_all 0.913
_refine_ls_R_factor_all 0.0558
_refine_ls_R_factor_gt 0.0426
_refine_ls_shift/su_max 0.001
_refine_ls_shift/su_mean 0.000
_refine_ls_structure_factor_coef Fsqd
_refine_ls_weighting_details 'calc w=1/[\s^2^(Fo^2^)+(0.0339P)^2^+0.0000P] where P=(Fo^2^+2Fc^2^)/3'
_refine_ls_weighting_scheme calc
_refine_ls_wR_factor_gt 0.0846
_refine_ls_wR_factor_ref 0.0881
_reflns_number_gt 11142
_reflns_number_total 14356
_reflns_threshold_expression >2sigma(I)
_cod_data_source_file c2dt31913f.txt
_cod_data_source_block 2b
_cod_depositor_comments
;
The following automatic conversions were performed:

'_symmetry_cell_setting' value 'Triclinic' changed to 'triclinic'
according to /home/saulius/struct/CIF-dictionaries/cif_core.dic
dictionary named 'cif_core.dic' version 2.4.2 from 2011-04-26.

Automatic conversion script
Id: cif_fix_values 1891 2012-01-12 08:04:46Z andrius 
;
_cod_original_cell_volume 3148.8(12)
_cod_database_code 7020753

loop_
_symmetry_equiv_pos_as_xyz
'x, y, z'
'-x, -y, -z'

loop_
_atom_site_label
_atom_site_type_symbol
_atom_site_fract_x
_atom_site_fract_y
_atom_site_fract_z
_atom_site_U_iso_or_equiv
_atom_site_adp_type
_atom_site_occupancy
_atom_site_symmetry_multiplicity
_atom_site_calc_flag
_atom_site_refinement_flags
Pt1 Pt 0.288857(17) 0.787232(13) 0.257803(12) 0.01527(6) Uani 1 1 d .
P1 P 0.36558(12) 0.65873(9) 0.31913(8) 0.0169(3) Uani 1 1 d .
P2 P 0.11127(11) 0.77125(9) 0.30306(8) 0.0167(3) Uani 1 1 d .
Cl1 Cl 0.24215(11) 0.91070(9) 0.17025(9) 0.0253(3) Uani 1 1 d .
Cl2 Cl 0.46876(11) 0.81782(9) 0.22066(8) 0.0226(3) Uani 1 1 d .
O1 O 0.0224(3) 0.8047(2) 0.1713(2) 0.0200(9) Uani 1 1 d .
O2 O -0.1062(3) 0.8549(3) 0.3532(2) 0.0210(9) Uani 1 1 d .
O3 O -0.1595(3) 0.8702(3) 0.2285(2) 0.0250(9) Uani 1 1 d .
C1 C 0.2679(4) 0.5815(4) 0.3381(3) 0.0198(12) Uani 1 1 d .
H1A H 0.2450 0.5726 0.2879 0.024 Uiso 1 1 calc R
H1B H 0.3074 0.5222 0.3569 0.024 Uiso 1 1 calc R
C2 C 0.1650(4) 0.6127(4) 0.3970(3) 0.0177(12) Uani 1 1 d .
C3 C 0.0909(4) 0.6956(3) 0.3910(3) 0.0174(12) Uani 1 1 d .
C4 C 0.0027(4) 0.7181(4) 0.4527(3) 0.0206(12) Uani 1 1 d .
H4 H -0.0483 0.7741 0.4498 0.025 Uiso 1 1 calc R
C5 C -0.0120(5) 0.6612(4) 0.5177(3) 0.0251(13) Uani 1 1 d .
H5 H -0.0718 0.6787 0.5596 0.030 Uiso 1 1 calc R
C6 C 0.0596(5) 0.5786(4) 0.5224(4) 0.0267(14) Uani 1 1 d .
H6 H 0.0483 0.5384 0.5666 0.032 Uiso 1 1 calc R
C7 C 0.1471(5) 0.5552(4) 0.4626(3) 0.0217(13) Uani 1 1 d .
H7 H 0.1967 0.4986 0.4659 0.026 Uiso 1 1 calc R
C8 C 0.4033(4) 0.6793(4) 0.4153(3) 0.0191(12) Uani 1 1 d .
C9 C 0.3022(5) 0.7383(4) 0.4639(3) 0.0254(13) Uani 1 1 d .
H9A H 0.2452 0.7026 0.4829 0.038 Uiso 1 1 calc R
H9B H 0.2716 0.7898 0.4311 0.038 Uiso 1 1 calc R
H9C H 0.3254 0.7602 0.5087 0.038 Uiso 1 1 calc R
C10 C 0.4374(5) 0.5898(4) 0.4602(4) 0.0298(14) Uani 1 1 d .
H10A H 0.5076 0.5558 0.4322 0.045 Uiso 1 1 calc R
H10B H 0.3792 0.5545 0.4642 0.045 Uiso 1 1 calc R
H10C H 0.4472 0.6017 0.5130 0.045 Uiso 1 1 calc R
C11 C 0.4989(5) 0.7302(4) 0.4052(4) 0.0262(14) Uani 1 1 d .
H11A H 0.5095 0.7454 0.4568 0.039 Uiso 1 1 calc R
H11B H 0.4807 0.7858 0.3732 0.039 Uiso 1 1 calc R
H11C H 0.5675 0.6921 0.3792 0.039 Uiso 1 1 calc R
C12 C 0.4830(5) 0.5847(4) 0.2523(4) 0.0245(13) Uani 1 1 d .
C13 C 0.4880(5) 0.4831(4) 0.2733(4) 0.0262(14) Uani 1 1 d .
H13A H 0.4195 0.4667 0.2642 0.039 Uiso 1 1 calc R
H13B H 0.4954 0.4707 0.3286 0.039 Uiso 1 1 calc R
H13C H 0.5523 0.4475 0.2403 0.039 Uiso 1 1 calc R
C14 C 0.6004(5) 0.6020(4) 0.2545(4) 0.0292(15) Uani 1 1 d .
H14A H 0.6538 0.5716 0.2114 0.044 Uiso 1 1 calc R
H14B H 0.6231 0.5785 0.3047 0.044 Uiso 1 1 calc R
H14C H 0.5985 0.6670 0.2489 0.044 Uiso 1 1 calc R
C15 C 0.4576(5) 0.6027(4) 0.1686(3) 0.0273(14) Uani 1 1 d .
H15A H 0.5077 0.5577 0.1342 0.041 Uiso 1 1 calc R
H15B H 0.4686 0.6632 0.1496 0.041 Uiso 1 1 calc R
H15C H 0.3801 0.5988 0.1684 0.041 Uiso 1 1 calc R
C16 C 0.0336(5) 0.7337(4) 0.2316(3) 0.0209(12) Uani 1 1 d .
C17 C -0.0794(4) 0.7232(4) 0.2740(3) 0.0219(12) Uani 1 1 d .
H17A H -0.0711 0.6831 0.3214 0.026 Uiso 1 1 calc R
H17B H -0.1163 0.6948 0.2395 0.026 Uiso 1 1 calc R
C18 C -0.1509(5) 0.8134(4) 0.2978(4) 0.0233(13) Uani 1 1 d .
C19 C 0.0025(4) 0.8784(4) 0.3250(3) 0.0193(12) Uani 1 1 d .
C20 C -0.0114(5) 0.9371(4) 0.2515(3) 0.0222(13) Uani 1 1 d .
H20A H 0.0609 0.9522 0.2271 0.027 Uiso 1 1 calc R
H20B H -0.0651 0.9941 0.2651 0.027 Uiso 1 1 calc R
C21 C -0.0535(5) 0.8878(4) 0.1936(3) 0.0221(13) Uani 1 1 d .
C22 C 0.0954(4) 0.6487(4) 0.1900(3) 0.0251(14) Uani 1 1 d .
H22A H 0.0540 0.6369 0.1503 0.038 Uiso 1 1 calc R
H22B H 0.1024 0.5976 0.2283 0.038 Uiso 1 1 calc R
H22C H 0.1698 0.6567 0.1646 0.038 Uiso 1 1 calc R
C23 C -0.2681(5) 0.8076(4) 0.3353(4) 0.0276(14) Uani 1 1 d .
H23A H -0.3104 0.8679 0.3495 0.041 Uiso 1 1 calc R
H23B H -0.2662 0.7678 0.3827 0.041 Uiso 1 1 calc R
H23C H -0.3038 0.7832 0.2982 0.041 Uiso 1 1 calc R
C24 C 0.0287(5) 0.9304(4) 0.3891(4) 0.0271(14) Uani 1 1 d .
H24A H -0.0315 0.9830 0.4015 0.041 Uiso 1 1 calc R
H24B H 0.0990 0.9504 0.3704 0.041 Uiso 1 1 calc R
H24C H 0.0354 0.8910 0.4363 0.041 Uiso 1 1 calc R
C25 C -0.0679(5) 0.9423(4) 0.1188(4) 0.0326(15) Uani 1 1 d .
H25A H -0.0964 0.9083 0.0841 0.049 Uiso 1 1 calc R
H25B H 0.0042 0.9549 0.0928 0.049 Uiso 1 1 calc R
H25C H -0.1208 0.9993 0.1306 0.049 Uiso 1 1 calc R
Pt2 Pt 0.289311(17) 0.284634(13) 0.278592(12) 0.01579(6) Uani 1 1 d .
P3 P 0.40244(12) 0.15027(10) 0.29877(8) 0.0180(3) Uani 1 1 d .
P4 P 0.28613(12) 0.26028(9) 0.15169(8) 0.0188(3) Uani 1 1 d .
Cl3 Cl 0.14244(11) 0.41318(9) 0.28978(8) 0.0221(3) Uani 1 1 d .
Cl4 Cl 0.31096(12) 0.32599(9) 0.40190(8) 0.0252(3) Uani 1 1 d .
O4 O 0.0684(3) 0.3019(2) 0.1427(2) 0.0212(9) Uani 1 1 d .
O5 O 0.2782(3) 0.3357(3) 0.0037(2) 0.0244(9) Uani 1 1 d .
O6 O 0.0836(3) 0.3583(3) 0.0119(2) 0.0278(10) Uani 1 1 d .
C26 C 0.3968(5) 0.0712(3) 0.2258(3) 0.0182(12) Uani 1 1 d .
H26A H 0.4383 0.0107 0.2402 0.022 Uiso 1 1 calc R
H26B H 0.3182 0.0669 0.2280 0.022 Uiso 1 1 calc R
C27 C 0.4434(5) 0.0961(4) 0.1435(3) 0.0213(12) Uani 1 1 d .
C28 C 0.4060(5) 0.1783(4) 0.1043(3) 0.0216(13) Uani 1 1 d .
C29 C 0.4632(5) 0.1966(4) 0.0292(3) 0.0276(14) Uani 1 1 d .
H29 H 0.4402 0.2525 0.0024 0.033 Uiso 1 1 calc R
C30 C 0.5522(5) 0.1345(4) -0.0059(4) 0.0334(16) Uani 1 1 d .
H30 H 0.5896 0.1481 -0.0568 0.040 Uiso 1 1 calc R
C31 C 0.5879(5) 0.0531(5) 0.0313(4) 0.0353(16) Uani 1 1 d .
H31 H 0.6495 0.0106 0.0066 0.042 Uiso 1 1 calc R
C32 C 0.5331(5) 0.0342(4) 0.1051(4) 0.0289(14) Uani 1 1 d .
H32 H 0.5570 -0.0224 0.1306 0.035 Uiso 1 1 calc R
C33 C 0.5532(5) 0.1554(4) 0.2942(4) 0.0258(14) Uani 1 1 d .
C34 C 0.5915(5) 0.2068(5) 0.2183(4) 0.0401(17) Uani 1 1 d .
H34A H 0.5383 0.2639 0.2136 0.060 Uiso 1 1 calc R
H34B H 0.5954 0.1703 0.1733 0.060 Uiso 1 1 calc R
H34C H 0.6653 0.2190 0.2192 0.060 Uiso 1 1 calc R
C35 C 0.6249(5) 0.0597(4) 0.2961(4) 0.0415(18) Uani 1 1 d .
H35A H 0.6115 0.0253 0.2545 0.062 Uiso 1 1 calc R
H35B H 0.6052 0.0295 0.3472 0.062 Uiso 1 1 calc R
H35C H 0.7039 0.0631 0.2878 0.062 Uiso 1 1 calc R
C36 C 0.5710(5) 0.2080(5) 0.3610(4) 0.0417(18) Uani 1 1 d .
H36A H 0.6491 0.2141 0.3531 0.063 Uiso 1 1 calc R
H36B H 0.5529 0.1757 0.4112 0.063 Uiso 1 1 calc R
H36C H 0.5226 0.2681 0.3613 0.063 Uiso 1 1 calc R
C37 C 0.3424(5) 0.0875(4) 0.3905(3) 0.0225(13) Uani 1 1 d .
C38 C 0.3759(5) -0.0151(4) 0.3839(4) 0.0312(15) Uani 1 1 d .
H38A H 0.3498 -0.0445 0.4341 0.047 Uiso 1 1 calc R
H38B H 0.4572 -0.0329 0.3710 0.047 Uiso 1 1 calc R
H38C H 0.3420 -0.0334 0.3425 0.047 Uiso 1 1 calc R
C39 C 0.3790(6) 0.1069(4) 0.4658(4) 0.0392(17) Uani 1 1 d .
H39A H 0.3622 0.1721 0.4726 0.059 Uiso 1 1 calc R
H39B H 0.4593 0.0838 0.4625 0.059 Uiso 1 1 calc R
H39C H 0.3389 0.0771 0.5107 0.059 Uiso 1 1 calc R
C40 C 0.2164(5) 0.1141(4) 0.3998(4) 0.0357(16) Uani 1 1 d .
H40A H 0.1829 0.0805 0.4451 0.054 Uiso 1 1 calc R
H40B H 0.1922 0.1000 0.3523 0.054 Uiso 1 1 calc R
H40C H 0.1927 0.1790 0.4080 0.054 Uiso 1 1 calc R
C41 C 0.2735(5) 0.3641(4) 0.0816(3) 0.0245(13) Uani 1 1 d .
C42 C 0.1621(5) 0.4264(4) 0.1017(3) 0.0273(14) Uani 1 1 d .
H42A H 0.1599 0.4815 0.0670 0.033 Uiso 1 1 calc R
H42B H 0.1518 0.4445 0.1566 0.033 Uiso 1 1 calc R
C43 C 0.0686(5) 0.3813(4) 0.0921(3) 0.0281(14) Uani 1 1 d .
C44 C 0.1605(5) 0.2263(4) 0.1256(3) 0.0213(12) Uani 1 1 d .
C45 C 0.1809(5) 0.2096(4) 0.0387(3) 0.0232(13) Uani 1 1 d .
H45A H 0.1196 0.1841 0.0261 0.028 Uiso 1 1 calc R
H45B H 0.2515 0.1653 0.0250 0.028 Uiso 1 1 calc R
C46 C 0.1874(5) 0.2976(4) -0.0093(3) 0.0258(14) Uani 1 1 d .
C47 C 0.1258(5) 0.1473(4) 0.1743(3) 0.0231(13) Uani 1 1 d .
H47A H 0.1194 0.1581 0.2301 0.035 Uiso 1 1 calc R
H47B H 0.1818 0.0924 0.1608 0.035 Uiso 1 1 calc R
H47C H 0.0537 0.1402 0.1636 0.035 Uiso 1 1 calc R
C48 C 0.2043(5) 0.2858(4) -0.0962(3) 0.0315(15) Uani 1 1 d .
H48A H 0.1466 0.2567 -0.1082 0.047 Uiso 1 1 calc R
H48B H 0.2779 0.2482 -0.1132 0.047 Uiso 1 1 calc R
H48C H 0.1993 0.3450 -0.1239 0.047 Uiso 1 1 calc R
C49 C 0.3692(5) 0.4124(4) 0.0802(4) 0.0326(15) Uani 1 1 d .
H49A H 0.4402 0.3714 0.0626 0.049 Uiso 1 1 calc R
H49B H 0.3682 0.4316 0.1330 0.049 Uiso 1 1 calc R
H49C H 0.3608 0.4654 0.0440 0.049 Uiso 1 1 calc R
C50 C -0.0448(5) 0.4401(4) 0.1110(4) 0.0362(17) Uani 1 1 d .
H50A H -0.0491 0.4947 0.0767 0.054 Uiso 1 1 calc R
H50B H -0.0583 0.4568 0.1659 0.054 Uiso 1 1 calc R
H50C H -0.1011 0.4072 0.1028 0.054 Uiso 1 1 calc R
C51 C 0.7938(8) 0.2293(6) -0.0032(5) 0.077(3) Uani 1 1 d .
H51A H 0.7503 0.1826 -0.0065 0.092 Uiso 1 1 calc R
H51B H 0.8461 0.2310 -0.0533 0.092 Uiso 1 1 calc R
Cl5 Cl 0.8678(2) 0.1988(2) 0.06987(15) 0.0890(9) Uani 1 1 d .
Cl6 Cl 0.70254(17) 0.33364(14) 0.00733(13) 0.0638(6) Uani 1 1 d .
C52 C 0.9053(5) 0.2987(4) 0.3063(4) 0.0393(17) Uani 1 1 d .
H52A H 0.9609 0.3236 0.3273 0.047 Uiso 1 1 calc R
H52B H 0.9310 0.2923 0.2492 0.047 Uiso 1 1 calc R
Cl7 Cl 0.89887(15) 0.19133(12) 0.35138(12) 0.0487(5) Uani 1 1 d .
Cl8 Cl 0.77736(16) 0.37462(13) 0.32150(13) 0.0547(5) Uani 1 1 d .

loop_
_atom_site_aniso_label
_atom_site_aniso_U_11
_atom_site_aniso_U_22
_atom_site_aniso_U_33
_atom_site_aniso_U_23
_atom_site_aniso_U_13
_atom_site_aniso_U_12
Pt1 0.01857(11) 0.01040(11) 0.01741(12) 0.00058(8) -0.00339(8) -0.00430(8)
P1 0.0175(7) 0.0135(7) 0.0208(8) 0.0011(6) -0.0048(6) -0.0050(6)
P2 0.0186(7) 0.0119(7) 0.0202(8) -0.0017(6) -0.0041(6) -0.0038(6)
Cl1 0.0240(7) 0.0176(7) 0.0306(8) 0.0085(6) -0.0013(6) -0.0023(6)
Cl2 0.0223(7) 0.0177(7) 0.0284(8) 0.0030(6) -0.0018(6) -0.0091(6)
O1 0.023(2) 0.015(2) 0.023(2) -0.0005(16) -0.0087(16) -0.0024(16)
O2 0.019(2) 0.023(2) 0.024(2) -0.0050(17) -0.0055(16) -0.0068(17)
O3 0.021(2) 0.022(2) 0.033(2) 0.0039(18) -0.0086(17) -0.0057(17)
C1 0.024(3) 0.014(3) 0.023(3) -0.002(2) -0.002(2) -0.007(2)
C2 0.021(3) 0.015(3) 0.020(3) 0.000(2) -0.003(2) -0.010(2)
C3 0.020(3) 0.013(3) 0.023(3) 0.000(2) -0.007(2) -0.009(2)
C4 0.018(3) 0.020(3) 0.025(3) -0.004(2) -0.005(2) -0.005(2)
C5 0.028(3) 0.028(3) 0.020(3) -0.003(3) 0.000(2) -0.008(3)
C6 0.032(3) 0.026(3) 0.025(3) 0.006(3) -0.003(3) -0.015(3)
C7 0.026(3) 0.013(3) 0.030(3) 0.000(2) -0.007(2) -0.008(2)
C8 0.018(3) 0.018(3) 0.024(3) 0.006(2) -0.007(2) -0.008(2)
C9 0.026(3) 0.027(3) 0.026(3) -0.002(3) -0.006(3) -0.011(3)
C10 0.036(4) 0.028(3) 0.028(3) 0.011(3) -0.013(3) -0.010(3)
C11 0.026(3) 0.024(3) 0.032(4) -0.001(3) -0.007(3) -0.010(3)
C12 0.025(3) 0.013(3) 0.033(4) -0.002(2) 0.000(3) -0.002(2)
C13 0.025(3) 0.014(3) 0.037(4) -0.002(3) -0.001(3) -0.001(2)
C14 0.023(3) 0.021(3) 0.041(4) -0.002(3) 0.000(3) -0.002(3)
C15 0.029(3) 0.022(3) 0.027(3) -0.007(3) 0.006(3) -0.003(3)
C16 0.026(3) 0.010(3) 0.025(3) 0.002(2) -0.008(2) 0.001(2)
C17 0.026(3) 0.020(3) 0.023(3) 0.002(2) -0.007(2) -0.010(2)
C18 0.020(3) 0.022(3) 0.030(3) 0.000(3) -0.007(2) -0.009(2)
C19 0.018(3) 0.013(3) 0.028(3) -0.007(2) -0.004(2) -0.002(2)
C20 0.019(3) 0.013(3) 0.033(3) -0.002(2) -0.002(2) -0.001(2)
C21 0.020(3) 0.015(3) 0.029(3) -0.002(2) -0.002(2) -0.001(2)
C22 0.014(3) 0.023(3) 0.034(4) -0.005(3) -0.007(2) 0.010(2)
C23 0.023(3) 0.029(3) 0.035(4) 0.002(3) -0.007(3) -0.012(3)
C24 0.027(3) 0.020(3) 0.035(4) -0.007(3) -0.007(3) -0.003(3)
C25 0.033(4) 0.025(3) 0.038(4) 0.004(3) -0.009(3) -0.001(3)
Pt2 0.02217(12) 0.01036(11) 0.01584(12) 0.00000(8) -0.00342(8) -0.00549(9)
P3 0.0225(8) 0.0146(7) 0.0178(8) -0.0004(6) -0.0045(6) -0.0046(6)
P4 0.0286(8) 0.0115(7) 0.0179(8) 0.0011(6) -0.0055(6) -0.0069(6)
Cl3 0.0282(7) 0.0143(6) 0.0225(7) 0.0003(5) -0.0039(6) -0.0027(6)
Cl4 0.0358(8) 0.0174(7) 0.0232(8) -0.0034(6) -0.0102(6) -0.0015(6)
O4 0.030(2) 0.0105(19) 0.021(2) 0.0021(16) -0.0042(17) 0.0006(17)
O5 0.038(2) 0.018(2) 0.020(2) 0.0018(17) -0.0057(18) -0.0123(18)
O6 0.040(3) 0.020(2) 0.021(2) 0.0017(17) -0.0102(18) 0.0026(19)
C26 0.025(3) 0.009(3) 0.023(3) -0.002(2) -0.005(2) -0.007(2)
C27 0.025(3) 0.021(3) 0.020(3) -0.006(2) -0.005(2) -0.008(2)
C28 0.026(3) 0.017(3) 0.024(3) -0.006(2) -0.003(2) -0.009(2)
C29 0.035(4) 0.027(3) 0.021(3) 0.001(3) -0.003(3) -0.008(3)
C30 0.041(4) 0.039(4) 0.020(3) 0.000(3) 0.004(3) -0.015(3)
C31 0.038(4) 0.036(4) 0.028(4) -0.008(3) 0.005(3) -0.006(3)
C32 0.039(4) 0.018(3) 0.030(4) -0.002(3) -0.007(3) -0.005(3)
C33 0.016(3) 0.027(3) 0.034(4) -0.004(3) -0.002(2) -0.003(2)
C34 0.030(4) 0.043(4) 0.052(5) 0.005(4) -0.005(3) -0.022(3)
C35 0.027(4) 0.035(4) 0.057(5) 0.000(3) -0.008(3) 0.004(3)
C36 0.028(4) 0.055(5) 0.048(5) -0.021(4) -0.011(3) -0.011(3)
C37 0.036(3) 0.011(3) 0.023(3) 0.004(2) -0.004(3) -0.011(2)
C38 0.045(4) 0.018(3) 0.028(4) 0.005(3) -0.005(3) -0.004(3)
C39 0.071(5) 0.028(4) 0.023(4) 0.004(3) -0.013(3) -0.018(4)
C40 0.042(4) 0.027(4) 0.036(4) 0.007(3) 0.000(3) -0.011(3)
C41 0.041(4) 0.014(3) 0.021(3) 0.003(2) -0.008(3) -0.012(3)
C42 0.050(4) 0.013(3) 0.019(3) 0.004(2) -0.008(3) -0.006(3)
C43 0.043(4) 0.015(3) 0.024(3) 0.004(2) -0.008(3) 0.000(3)
C44 0.024(3) 0.015(3) 0.024(3) 0.002(2) -0.006(2) -0.002(2)
C45 0.033(3) 0.014(3) 0.025(3) 0.002(2) -0.008(3) -0.007(2)
C46 0.038(4) 0.017(3) 0.024(3) 0.002(2) -0.012(3) -0.007(3)
C47 0.033(3) 0.022(3) 0.015(3) 0.002(2) -0.011(2) -0.003(3)
C48 0.045(4) 0.031(4) 0.021(3) 0.002(3) -0.009(3) -0.012(3)
C49 0.051(4) 0.022(3) 0.030(4) 0.005(3) -0.009(3) -0.020(3)
C50 0.042(4) 0.024(3) 0.033(4) 0.008(3) -0.004(3) 0.007(3)
C51 0.078(7) 0.076(7) 0.066(6) -0.011(5) -0.036(5) 0.029(5)
Cl5 0.0688(16) 0.115(2) 0.0656(16) 0.0062(15) -0.0260(13) 0.0272(15)
Cl6 0.0532(12) 0.0506(13) 0.0715(15) 0.0150(11) -0.0001(11) 0.0094(10)
C52 0.027(4) 0.036(4) 0.051(5) 0.006(3) 0.004(3) -0.008(3)
Cl7 0.0402(10) 0.0345(10) 0.0649(13) 0.0063(9) 0.0046(9) -0.0074(8)
Cl8 0.0410(11) 0.0409(11) 0.0755(15) 0.0070(10) -0.0047(10) -0.0014(9)

loop_
_atom_type_symbol
_atom_type_description
_atom_type_scat_dispersion_real
_atom_type_scat_dispersion_imag
_atom_type_scat_source
C C 0.0033 0.0016 'International Tables Vol C Tables 4.2.6.8 and 6.1.1.4'
H H 0.0000 0.0000 'International Tables Vol C Tables 4.2.6.8 and 6.1.1.4'
O O 0.0106 0.0060 'International Tables Vol C Tables 4.2.6.8 and 6.1.1.4'
P P 0.1023 0.0942 'International Tables Vol C Tables 4.2.6.8 and 6.1.1.4'
Cl Cl 0.1484 0.1585 'International Tables Vol C Tables 4.2.6.8 and 6.1.1.4'
Pt Pt -1.7033 8.3905 'International Tables Vol C Tables 4.2.6.8 and 6.1.1.4'

loop_
_geom_angle_atom_site_label_1
_geom_angle_atom_site_label_2
_geom_angle_atom_site_label_3
_geom_angle
P1 Pt1 P2 94.07(6)
P1 Pt1 Cl2 88.19(6)
P2 Pt1 Cl2 173.35(5)
P1 Pt1 Cl1 166.96(5)
P2 Pt1 Cl1 95.87(6)
Cl2 Pt1 Cl1 82.87(6)
C1 P1 C8 108.2(3)
C1 P1 C12 98.2(2)
C8 P1 C12 113.8(3)
C1 P1 Pt1 110.00(19)
C8 P1 Pt1 112.55(18)
C12 P1 Pt1 113.05(19)
C3 P2 C16 104.6(2)
C3 P2 C19 105.3(2)
C16 P2 C19 93.2(2)
C3 P2 Pt1 116.19(18)
C16 P2 Pt1 117.39(19)
C19 P2 Pt1 117.01(19)
C21 O1 C16 116.6(4)
C18 O2 C19 116.0(4)
C21 O3 C18 110.6(4)
C2 C1 P1 114.8(4)
C2 C1 H1A 108.6
P1 C1 H1A 108.6
C2 C1 H1B 108.6
P1 C1 H1B 108.6
H1A C1 H1B 107.5
C7 C2 C3 119.6(5)
C7 C2 C1 116.0(5)
C3 C2 C1 124.3(5)
C4 C3 C2 118.0(5)
C4 C3 P2 121.9(4)
C2 C3 P2 120.1(4)
C5 C4 C3 121.4(5)
C5 C4 H4 119.3
C3 C4 H4 119.3
C4 C5 C6 120.3(5)
C4 C5 H5 119.9
C6 C5 H5 119.9
C7 C6 C5 119.2(6)
C7 C6 H6 120.4
C5 C6 H6 120.4
C6 C7 C2 121.4(5)
C6 C7 H7 119.3
C2 C7 H7 119.3
C10 C8 C11 108.3(5)
C10 C8 C9 109.9(5)
C11 C8 C9 106.6(5)
C10 C8 P1 110.3(4)
C11 C8 P1 112.7(4)
C9 C8 P1 108.9(4)
C8 C9 H9A 109.5
C8 C9 H9B 109.5
H9A C9 H9B 109.5
C8 C9 H9C 109.5
H9A C9 H9C 109.5
H9B C9 H9C 109.5
C8 C10 H10A 109.5
C8 C10 H10B 109.5
H10A C10 H10B 109.5
C8 C10 H10C 109.5
H10A C10 H10C 109.5
H10B C10 H10C 109.5
C8 C11 H11A 109.5
C8 C11 H11B 109.5
H11A C11 H11B 109.5
C8 C11 H11C 109.5
H11A C11 H11C 109.5
H11B C11 H11C 109.5
C15 C12 C13 107.5(5)
C15 C12 C14 109.5(5)
C13 C12 C14 106.5(5)
C15 C12 P1 107.1(4)
C13 C12 P1 111.9(4)
C14 C12 P1 114.1(4)
C12 C13 H13A 109.5
C12 C13 H13B 109.5
H13A C13 H13B 109.5
C12 C13 H13C 109.5
H13A C13 H13C 109.5
H13B C13 H13C 109.5
C12 C14 H14A 109.5
C12 C14 H14B 109.5
H14A C14 H14B 109.5
C12 C14 H14C 109.5
H14A C14 H14C 109.5
H14B C14 H14C 109.5
C12 C15 H15A 109.5
C12 C15 H15B 109.5
H15A C15 H15B 109.5
C12 C15 H15C 109.5
H15A C15 H15C 109.5
H15B C15 H15C 109.5
O1 C16 C17 110.0(4)
O1 C16 C22 106.3(4)
C17 C16 C22 111.3(5)
O1 C16 P2 106.2(4)
C17 C16 P2 108.8(4)
C22 C16 P2 114.0(4)
C16 C17 C18 110.9(5)
C16 C17 H17A 109.5
C18 C17 H17A 109.5
C16 C17 H17B 109.5
C18 C17 H17B 109.5
H17A C17 H17B 108.0
O3 C18 O2 110.4(5)
O3 C18 C23 106.5(5)
O2 C18 C23 106.5(5)
O3 C18 C17 108.0(5)
O2 C18 C17 112.2(4)
C23 C18 C17 113.1(5)
O2 C19 C20 105.3(4)
O2 C19 C24 107.7(4)
C20 C19 C24 111.4(5)
O2 C19 P2 109.2(3)
C20 C19 P2 111.4(4)
C24 C19 P2 111.6(4)
C19 C20 C21 109.9(5)
C19 C20 H20A 109.7
C21 C20 H20A 109.7
C19 C20 H20B 109.7
C21 C20 H20B 109.7
H20A C20 H20B 108.2
O3 C21 O1 110.0(4)
O3 C21 C25 107.4(5)
O1 C21 C25 106.2(4)
O3 C21 C20 108.7(4)
O1 C21 C20 111.8(4)
C25 C21 C20 112.6(5)
C16 C22 H22A 109.5
C16 C22 H22B 109.5
H22A C22 H22B 109.5
C16 C22 H22C 109.5
H22A C22 H22C 109.5
H22B C22 H22C 109.5
C18 C23 H23A 109.5
C18 C23 H23B 109.5
H23A C23 H23B 109.5
C18 C23 H23C 109.5
H23A C23 H23C 109.5
H23B C23 H23C 109.5
C19 C24 H24A 109.5
C19 C24 H24B 109.5
H24A C24 H24B 109.5
C19 C24 H24C 109.5
H24A C24 H24C 109.5
H24B C24 H24C 109.5
C21 C25 H25A 109.5
C21 C25 H25B 109.5
H25A C25 H25B 109.5
C21 C25 H25C 109.5
H25A C25 H25C 109.5
H25B C25 H25C 109.5
P3 Pt2 P4 94.26(6)
P3 Pt2 Cl4 88.39(6)
P4 Pt2 Cl4 170.90(5)
P3 Pt2 Cl3 164.38(5)
P4 Pt2 Cl3 96.10(6)
Cl4 Pt2 Cl3 83.20(6)
C26 P3 C33 107.5(3)
C26 P3 C37 98.4(2)
C33 P3 C37 113.6(3)
C26 P3 Pt2 110.10(18)
C33 P3 Pt2 114.7(2)
C37 P3 Pt2 111.23(18)
C28 P4 C44 104.8(2)
C28 P4 C41 105.5(3)
C44 P4 C41 92.9(3)
C28 P4 Pt2 114.92(19)
C44 P4 Pt2 119.42(19)
C41 P4 Pt2 116.40(19)
C43 O4 C44 117.5(4)
C46 O5 C41 116.8(4)
C46 O6 C43 110.7(4)
C27 C26 P3 114.6(4)
C27 C26 H26A 108.6
P3 C26 H26A 108.6
C27 C26 H26B 108.6
P3 C26 H26B 108.6
H26A C26 H26B 107.6
C32 C27 C28 118.8(5)
C32 C27 C26 117.0(5)
C28 C27 C26 124.1(5)
C27 C28 C29 118.4(5)
C27 C28 P4 120.2(4)
C29 C28 P4 121.3(4)
C30 C29 C28 120.9(6)
C30 C29 H29 119.6
C28 C29 H29 119.6
C31 C30 C29 121.1(6)
C31 C30 H30 119.5
C29 C30 H30 119.5
C30 C31 C32 118.9(6)
C30 C31 H31 120.6
C32 C31 H31 120.6
C31 C32 C27 121.9(6)
C31 C32 H32 119.0
C27 C32 H32 119.0
C34 C33 C36 105.9(6)
C34 C33 C35 110.0(5)
C36 C33 C35 109.5(5)
C34 C33 P3 108.5(4)
C36 C33 P3 112.5(4)
C35 C33 P3 110.2(4)
C33 C34 H34A 109.5
C33 C34 H34B 109.5
H34A C34 H34B 109.5
C33 C34 H34C 109.5
H34A C34 H34C 109.5
H34B C34 H34C 109.5
C33 C35 H35A 109.5
C33 C35 H35B 109.5
H35A C35 H35B 109.5
C33 C35 H35C 109.5
H35A C35 H35C 109.5
H35B C35 H35C 109.5
C33 C36 H36A 109.5
C33 C36 H36B 109.5
H36A C36 H36B 109.5
C33 C36 H36C 109.5
H36A C36 H36C 109.5
H36B C36 H36C 109.5
C40 C37 C39 109.0(5)
C40 C37 C38 108.1(5)
C39 C37 C38 105.3(5)
C40 C37 P3 107.5(4)
C39 C37 P3 114.5(4)
C38 C37 P3 112.3(4)
C37 C38 H38A 109.5
C37 C38 H38B 109.5
H38A C38 H38B 109.5
C37 C38 H38C 109.5
H38A C38 H38C 109.5
H38B C38 H38C 109.5
C37 C39 H39A 109.5
C37 C39 H39B 109.5
H39A C39 H39B 109.5
C37 C39 H39C 109.5
H39A C39 H39C 109.5
H39B C39 H39C 109.5
C37 C40 H40A 109.5
C37 C40 H40B 109.5
H40A C40 H40B 109.5
C37 C40 H40C 109.5
H40A C40 H40C 109.5
H40B C40 H40C 109.5
O5 C41 C42 105.9(5)
O5 C41 C49 108.1(5)
C42 C41 C49 111.7(5)
O5 C41 P4 108.8(4)
C42 C41 P4 111.1(4)
C49 C41 P4 111.0(4)
C41 C42 C43 111.1(5)
C41 C42 H42A 109.4
C43 C42 H42A 109.4
C41 C42 H42B 109.4
C43 C42 H42B 109.4
H42A C42 H42B 108.0
O6 C43 O4 110.2(5)
O6 C43 C50 107.2(5)
O4 C43 C50 106.6(5)
O6 C43 C42 108.3(5)
O4 C43 C42 110.8(5)
C50 C43 C42 113.7(5)
O4 C44 C47 105.8(4)
O4 C44 C45 109.2(4)
C47 C44 C45 111.5(5)
O4 C44 P4 106.4(4)
C47 C44 P4 114.3(4)
C45 C44 P4 109.3(4)
C44 C45 C46 110.3(5)
C44 C45 H45A 109.6
C46 C45 H45A 109.6
C44 C45 H45B 109.6
C46 C45 H45B 109.6
H45A C45 H45B 108.1
O6 C46 O5 110.8(4)
O6 C46 C48 107.7(5)
O5 C46 C48 106.0(5)
O6 C46 C45 107.3(5)
O5 C46 C45 112.2(5)
C48 C46 C45 112.8(5)
C44 C47 H47A 109.5
C44 C47 H47B 109.5
H47A C47 H47B 109.5
C44 C47 H47C 109.5
H47A C47 H47C 109.5
H47B C47 H47C 109.5
C46 C48 H48A 109.5
C46 C48 H48B 109.5
H48A C48 H48B 109.5
C46 C48 H48C 109.5
H48A C48 H48C 109.5
H48B C48 H48C 109.5
C41 C49 H49A 109.5
C41 C49 H49B 109.5
H49A C49 H49B 109.5
C41 C49 H49C 109.5
H49A C49 H49C 109.5
H49B C49 H49C 109.5
C43 C50 H50A 109.5
C43 C50 H50B 109.5
H50A C50 H50B 109.5
C43 C50 H50C 109.5
H50A C50 H50C 109.5
H50B C50 H50C 109.5
Cl5 C51 Cl6 114.3(5)
Cl5 C51 H51A 108.7
Cl6 C51 H51A 108.7
Cl5 C51 H51B 108.7
Cl6 C51 H51B 108.7
H51A C51 H51B 107.6
Cl8 C52 Cl7 112.9(4)
Cl8 C52 H52A 109.0
Cl7 C52 H52A 109.0
Cl8 C52 H52B 109.0
Cl7 C52 H52B 109.0
H52A C52 H52B 107.8

loop_
_geom_bond_atom_site_label_1
_geom_bond_atom_site_label_2
_geom_bond_distance
Pt1 P1 2.2562(16)
Pt1 P2 2.2683(15)
Pt1 Cl2 2.3525(15)
Pt1 Cl1 2.3574(16)
P1 C1 1.836(6)
P1 C8 1.877(6)
P1 C12 1.907(6)
P2 C3 1.849(6)
P2 C16 1.892(6)
P2 C19 1.896(5)
O1 C21 1.439(6)
O1 C16 1.442(6)
O2 C18 1.437(7)
O2 C19 1.464(6)
O3 C21 1.421(7)
O3 C18 1.428(7)
C1 C2 1.502(7)
C1 H1A 0.9900
C1 H1B 0.9900
C2 C7 1.392(8)
C2 C3 1.401(7)
C3 C4 1.393(7)
C4 C5 1.376(8)
C4 H4 0.9500
C5 C6 1.381(8)
C5 H5 0.9500
C6 C7 1.370(8)
C6 H6 0.9500
C7 H7 0.9500
C8 C10 1.530(7)
C8 C11 1.532(8)
C8 C9 1.534(7)
C9 H9A 0.9800
C9 H9B 0.9800
C9 H9C 0.9800
C10 H10A 0.9800
C10 H10B 0.9800
C10 H10C 0.9800
C11 H11A 0.9800
C11 H11B 0.9800
C11 H11C 0.9800
C12 C15 1.531(8)
C12 C13 1.547(8)
C12 C14 1.548(8)
C13 H13A 0.9800
C13 H13B 0.9800
C13 H13C 0.9800
C14 H14A 0.9800
C14 H14B 0.9800
C14 H14C 0.9800
C15 H15A 0.9800
C15 H15B 0.9800
C15 H15C 0.9800
C16 C17 1.501(8)
C16 C22 1.517(7)
C17 C18 1.508(8)
C17 H17A 0.9900
C17 H17B 0.9900
C18 C23 1.506(8)
C19 C20 1.512(8)
C19 C24 1.531(8)
C20 C21 1.523(8)
C20 H20A 0.9900
C20 H20B 0.9900
C21 C25 1.499(8)
C22 H22A 0.9800
C22 H22B 0.9800
C22 H22C 0.9800
C23 H23A 0.9800
C23 H23B 0.9800
C23 H23C 0.9800
C24 H24A 0.9800
C24 H24B 0.9800
C24 H24C 0.9800
C25 H25A 0.9800
C25 H25B 0.9800
C25 H25C 0.9800
Pt2 P3 2.2596(16)
Pt2 P4 2.2681(15)
Pt2 Cl4 2.3514(15)
Pt2 Cl3 2.3664(15)
P3 C26 1.832(5)
P3 C33 1.884(6)
P3 C37 1.905(6)
P4 C28 1.838(5)
P4 C44 1.886(6)
P4 C41 1.908(6)
O4 C43 1.433(7)
O4 C44 1.446(6)
O5 C46 1.436(7)
O5 C41 1.437(7)
O6 C46 1.424(7)
O6 C43 1.430(7)
C26 C27 1.492(8)
C26 H26A 0.9900
C26 H26B 0.9900
C27 C32 1.399(7)
C27 C28 1.403(8)
C28 C29 1.404(8)
C29 C30 1.374(8)
C29 H29 0.9500
C30 C31 1.372(9)
C30 H30 0.9500
C31 C32 1.377(8)
C31 H31 0.9500
C32 H32 0.9500
C33 C34 1.530(9)
C33 C36 1.530(8)
C33 C35 1.537(8)
C34 H34A 0.9800
C34 H34B 0.9800
C34 H34C 0.9800
C35 H35A 0.9800
C35 H35B 0.9800
C35 H35C 0.9800
C36 H36A 0.9800
C36 H36B 0.9800
C36 H36C 0.9800
C37 C40 1.517(8)
C37 C39 1.527(8)
C37 C38 1.531(7)
C38 H38A 0.9800
C38 H38B 0.9800
C38 H38C 0.9800
C39 H39A 0.9800
C39 H39B 0.9800
C39 H39C 0.9800
C40 H40A 0.9800
C40 H40B 0.9800
C40 H40C 0.9800
C41 C42 1.503(8)
C41 C49 1.525(8)
C42 C43 1.511(9)
C42 H42A 0.9900
C42 H42B 0.9900
C43 C50 1.496(8)
C44 C47 1.505(8)
C44 C45 1.515(8)
C45 C46 1.527(8)
C45 H45A 0.9900
C45 H45B 0.9900
C46 C48 1.502(8)
C47 H47A 0.9800
C47 H47B 0.9800
C47 H47C 0.9800
C48 H48A 0.9800
C48 H48B 0.9800
C48 H48C 0.9800
C49 H49A 0.9800
C49 H49B 0.9800
C49 H49C 0.9800
C50 H50A 0.9800
C50 H50B 0.9800
C50 H50C 0.9800
C51 Cl5 1.677(8)
C51 Cl6 1.743(8)
C51 H51A 0.9900
C51 H51B 0.9900
C52 Cl8 1.746(6)
C52 Cl7 1.763(7)
C52 H52A 0.9900
C52 H52B 0.9900

loop_
_geom_torsion_atom_site_label_1
_geom_torsion_atom_site_label_2
_geom_torsion_atom_site_label_3
_geom_torsion_atom_site_label_4
_geom_torsion
P2 Pt1 P1 C1 23.72(19)
Cl2 Pt1 P1 C1 -162.54(19)
Cl1 Pt1 P1 C1 -115.9(3)
P2 Pt1 P1 C8 -96.95(19)
Cl2 Pt1 P1 C8 76.78(19)
Cl1 Pt1 P1 C8 123.4(3)
P2 Pt1 P1 C12 132.4(2)
Cl2 Pt1 P1 C12 -53.9(2)
Cl1 Pt1 P1 C12 -7.3(3)
P1 Pt1 P2 C3 20.21(19)
Cl1 Pt1 P2 C3 -168.23(19)
P1 Pt1 P2 C16 -104.69(19)
Cl1 Pt1 P2 C16 66.87(19)
P1 Pt1 P2 C19 145.8(2)
Cl1 Pt1 P2 C19 -42.7(2)
C8 P1 C1 C2 55.8(5)
C12 P1 C1 C2 174.2(4)
Pt1 P1 C1 C2 -67.5(4)
P1 C1 C2 C7 -121.6(5)
P1 C1 C2 C3 56.0(7)
C7 C2 C3 C4 1.6(8)
C1 C2 C3 C4 -175.9(5)
C7 C2 C3 P2 -178.3(4)
C1 C2 C3 P2 4.2(7)
C16 P2 C3 C4 -91.7(5)
C19 P2 C3 C4 5.8(5)
Pt1 P2 C3 C4 137.1(4)
C16 P2 C3 C2 88.2(5)
C19 P2 C3 C2 -174.3(4)
Pt1 P2 C3 C2 -43.0(5)
C2 C3 C4 C5 -0.2(8)
P2 C3 C4 C5 179.7(5)
C3 C4 C5 C6 -1.5(9)
C4 C5 C6 C7 1.8(9)
C5 C6 C7 C2 -0.4(9)
C3 C2 C7 C6 -1.3(9)
C1 C2 C7 C6 176.3(5)
C1 P1 C8 C10 49.3(4)
C12 P1 C8 C10 -58.7(5)
Pt1 P1 C8 C10 171.0(3)
C1 P1 C8 C11 170.6(4)
C12 P1 C8 C11 62.6(5)
Pt1 P1 C8 C11 -67.7(4)
C1 P1 C8 C9 -71.3(4)
C12 P1 C8 C9 -179.3(4)
Pt1 P1 C8 C9 50.4(4)
C1 P1 C12 C15 86.7(4)
C8 P1 C12 C15 -159.3(4)
Pt1 P1 C12 C15 -29.2(4)
C1 P1 C12 C13 -30.9(5)
C8 P1 C12 C13 83.2(5)
Pt1 P1 C12 C13 -146.8(4)
C1 P1 C12 C14 -151.9(4)
C8 P1 C12 C14 -37.9(5)
Pt1 P1 C12 C14 92.2(4)
C21 O1 C16 C17 46.8(6)
C21 O1 C16 C22 167.4(4)
C21 O1 C16 P2 -70.8(5)
C3 P2 C16 O1 165.3(3)
C19 P2 C16 O1 58.5(4)
Pt1 P2 C16 O1 -64.2(3)
C3 P2 C16 C17 46.9(4)
C19 P2 C16 C17 -59.9(4)
Pt1 P2 C16 C17 177.3(3)
C3 P2 C16 C22 -78.0(5)
C19 P2 C16 C22 175.2(4)
Pt1 P2 C16 C22 52.5(5)
O1 C16 C17 C18 -48.4(6)
C22 C16 C17 C18 -165.9(5)
P2 C16 C17 C18 67.7(5)
C21 O3 C18 O2 58.4(5)
C21 O3 C18 C23 173.6(4)
C21 O3 C18 C17 -64.6(5)
C19 O2 C18 O3 -57.0(6)
C19 O2 C18 C23 -172.3(4)
C19 O2 C18 C17 63.5(6)
C16 C17 C18 O3 58.0(6)
C16 C17 C18 O2 -63.9(6)
C16 C17 C18 C23 175.7(5)
C18 O2 C19 C20 55.0(5)
C18 O2 C19 C24 173.9(4)
C18 O2 C19 P2 -64.7(5)
C3 P2 C19 O2 -49.4(4)
C16 P2 C19 O2 56.8(4)
Pt1 P2 C19 O2 179.8(3)
C3 P2 C19 C20 -165.3(4)
C16 P2 C19 C20 -59.1(4)
Pt1 P2 C19 C20 63.9(4)
C3 P2 C19 C24 69.6(5)
C16 P2 C19 C24 175.7(4)
Pt1 P2 C19 C24 -61.2(5)
O2 C19 C20 C21 -55.5(5)
C24 C19 C20 C21 -171.9(4)
P2 C19 C20 C21 62.8(5)
C18 O3 C21 O1 61.2(6)
C18 O3 C21 C25 176.3(4)
C18 O3 C21 C20 -61.6(5)
C16 O1 C21 O3 -52.9(6)
C16 O1 C21 C25 -168.8(5)
C16 O1 C21 C20 68.1(6)
C19 C20 C21 O3 61.8(5)
C19 C20 C21 O1 -59.9(6)
C19 C20 C21 C25 -179.3(5)
P4 Pt2 P3 C26 -20.9(2)
Cl4 Pt2 P3 C26 167.8(2)
Cl3 Pt2 P3 C26 110.6(3)
P4 Pt2 P3 C33 100.5(2)
Cl4 Pt2 P3 C33 -70.8(2)
Cl3 Pt2 P3 C33 -128.1(3)
P4 Pt2 P3 C37 -129.0(2)
Cl4 Pt2 P3 C37 59.8(2)
Cl3 Pt2 P3 C37 2.5(3)
P3 Pt2 P4 C28 -23.6(2)
Cl3 Pt2 P4 C28 168.1(2)
P3 Pt2 P4 C44 102.2(2)
Cl3 Pt2 P4 C44 -66.1(2)
P3 Pt2 P4 C41 -147.7(2)
Cl3 Pt2 P4 C41 44.1(2)
C33 P3 C26 C27 -59.3(5)
C37 P3 C26 C27 -177.4(4)
Pt2 P3 C26 C27 66.3(4)
P3 C26 C27 C32 120.2(5)
P3 C26 C27 C28 -57.0(7)
C32 C27 C28 C29 -2.6(8)
C26 C27 C28 C29 174.6(5)
C32 C27 C28 P4 178.5(4)
C26 C27 C28 P4 -4.3(8)
C44 P4 C28 C27 -87.4(5)
C41 P4 C28 C27 175.3(5)
Pt2 P4 C28 C27 45.6(5)
C44 P4 C28 C29 93.7(5)
C41 P4 C28 C29 -3.6(6)
Pt2 P4 C28 C29 -133.3(5)
C27 C28 C29 C30 1.6(9)
P4 C28 C29 C30 -179.5(5)
C28 C29 C30 C31 -0.2(10)
C29 C30 C31 C32 -0.1(10)
C30 C31 C32 C27 -1.0(10)
C28 C27 C32 C31 2.4(9)
C26 C27 C32 C31 -175.0(6)
C26 P3 C33 C34 71.9(5)
C37 P3 C33 C34 179.7(4)
Pt2 P3 C33 C34 -50.8(5)
C26 P3 C33 C36 -171.2(5)
C37 P3 C33 C36 -63.4(5)
Pt2 P3 C33 C36 66.0(5)
C26 P3 C33 C35 -48.6(5)
C37 P3 C33 C35 59.2(5)
Pt2 P3 C33 C35 -171.4(4)
C26 P3 C37 C40 -84.7(4)
C33 P3 C37 C40 161.9(4)
Pt2 P3 C37 C40 30.8(4)
C26 P3 C37 C39 154.0(4)
C33 P3 C37 C39 40.6(5)
Pt2 P3 C37 C39 -90.5(4)
C26 P3 C37 C38 34.0(5)
C33 P3 C37 C38 -79.4(5)
Pt2 P3 C37 C38 149.5(4)
C46 O5 C41 C42 -53.4(6)
C46 O5 C41 C49 -173.2(4)
C46 O5 C41 P4 66.1(5)
C28 P4 C41 O5 48.5(4)
C44 P4 C41 O5 -57.7(4)
Pt2 P4 C41 O5 177.2(3)
C28 P4 C41 C42 164.6(4)
C44 P4 C41 C42 58.4(4)
Pt2 P4 C41 C42 -66.6(5)
C28 P4 C41 C49 -70.4(4)
C44 P4 C41 C49 -176.6(4)
Pt2 P4 C41 C49 58.4(4)
O5 C41 C42 C43 54.8(6)
C49 C41 C42 C43 172.2(5)
P4 C41 C42 C43 -63.2(6)
C46 O6 C43 O4 -60.7(6)
C46 O6 C43 C50 -176.3(5)
C46 O6 C43 C42 60.6(6)
C44 O4 C43 O6 52.0(7)
C44 O4 C43 C50 168.0(5)
C44 O4 C43 C42 -67.8(6)
C41 C42 C43 O6 -60.8(6)
C41 C42 C43 O4 60.1(6)
C41 C42 C43 C50 -179.9(5)
C43 O4 C44 C47 -167.0(5)
C43 O4 C44 C45 -46.9(6)
C43 O4 C44 P4 71.0(5)
C28 P4 C44 O4 -164.5(3)
C41 P4 C44 O4 -57.6(4)
Pt2 P4 C44 O4 65.0(4)
C28 P4 C44 C47 79.0(4)
C41 P4 C44 C47 -174.1(4)
Pt2 P4 C44 C47 -51.4(4)
C28 P4 C44 C45 -46.7(4)
C41 P4 C44 C45 60.2(4)
Pt2 P4 C44 C45 -177.2(3)
O4 C44 C45 C46 49.5(6)
C47 C44 C45 C46 166.0(5)
P4 C44 C45 C46 -66.6(5)
C43 O6 C46 O5 -57.3(6)
C43 O6 C46 C48 -172.8(5)
C43 O6 C46 C45 65.5(6)
C41 O5 C46 O6 55.8(6)
C41 O5 C46 C48 172.4(4)
C41 O5 C46 C45 -64.1(6)
C44 C45 C46 O6 -59.9(6)
C44 C45 C46 O5 62.0(6)
C44 C45 C46 C48 -178.4(5)
